data_7150671
loop_
_publ_author_name
'Yang, Sung-Hyun'
'Clark, G. R.'
'Caprio, Vittorio'

_publ_section_title
;
 A concise approach to the core structures of pinnaic acid and
 halichlorine
;
_journal_issue 14
_journal_name_full 'Organic &amp; Biomolecular Chemistry'
_journal_page_first 2981
_journal_page_last 2990
_journal_paper_doi 10.1039/b903904j
_journal_volume 7
_journal_year 2009
_chemical_formula_moiety 'C10 H17 N O2'
_chemical_formula_sum 'C10 H17 N O2'
_chemical_formula_weight 183.25
_chemical_name_systematic
;
?
;
_space_group_IT_number 14
_symmetry_cell_setting monoclinic
_symmetry_space_group_name_Hall '-P 2yn'
_symmetry_space_group_name_H-M 'P 1 21/n 1'
_atom_sites_solution_hydrogens geom
_atom_sites_solution_primary direct
_atom_sites_solution_secondary difmap
_audit_creation_method SHELXL-97
_cell_angle_alpha 90.00
_cell_angle_beta 96.330(2)
_cell_angle_gamma 90.00
_cell_formula_units_Z 4
_cell_length_a 8.5510(2)
_cell_length_b 10.7255(2)
_cell_length_c 10.3379(2)
_cell_measurement_reflns_used 5151
_cell_measurement_temperature 84(2)
_cell_measurement_theta_max 27.10
_cell_measurement_theta_min 2.75
_cell_volume 942.35(3)
_computing_cell_refinement 'SAINT (Bruker, 1995)'
_computing_data_collection 'SMART (Bruker, 1995)'
_computing_data_reduction 'SAINT (Bruker, 1995)'
_computing_molecular_graphics 'Ortep-III (Burnett & Johnson, 1996)'
_computing_publication_material 'SHELXTL (Sheldrick, 2008)'
_computing_structure_refinement 'SHELXL97 (Sheldrick, 2008)'
_computing_structure_solution 'SHELXS97 (Sheldrick, 2008)'
_diffrn_ambient_temperature 84(1)
_diffrn_measured_fraction_theta_full 0.996
_diffrn_measured_fraction_theta_max 0.996
_diffrn_measurement_device_type 'Siemens SMART CCD'
_diffrn_measurement_method 'Area detector \w scans'
_diffrn_radiation_monochromator graphite
_diffrn_radiation_source 'fine-focus sealed tube'
_diffrn_radiation_type MoK\a
_diffrn_radiation_wavelength 0.71073
_diffrn_reflns_av_R_equivalents 0.0241
_diffrn_reflns_av_sigmaI/netI 0.0277
_diffrn_reflns_limit_h_max 10
_diffrn_reflns_limit_h_min -10
_diffrn_reflns_limit_k_max 13
_diffrn_reflns_limit_k_min -8
_diffrn_reflns_limit_l_max 11
_diffrn_reflns_limit_l_min -13
_diffrn_reflns_number 5788
_diffrn_reflns_theta_full 27.10
_diffrn_reflns_theta_max 27.10
_diffrn_reflns_theta_min 2.75
_diffrn_standards_decay_% <2
_diffrn_standards_interval_count 0
_diffrn_standards_interval_time 0
_diffrn_standards_number 0
_exptl_absorpt_coefficient_mu 0.089
_exptl_absorpt_correction_T_max 0.9652
_exptl_absorpt_correction_T_min 0.9567
_exptl_absorpt_correction_type multi-scan
_exptl_absorpt_process_details 'SADABS, Sheldrick, 1997'
_exptl_crystal_colour yellow
_exptl_crystal_density_diffrn 1.292
_exptl_crystal_density_method 'not measured'
_exptl_crystal_description fragment
_exptl_crystal_F_000 400
_exptl_crystal_size_max 0.50
_exptl_crystal_size_mid 0.40
_exptl_crystal_size_min 0.40
_refine_diff_density_max 1.151
_refine_diff_density_min -0.509
_refine_diff_density_rms 0.060
_refine_ls_extinction_method none
_refine_ls_goodness_of_fit_ref 1.100
_refine_ls_hydrogen_treatment mixed
_refine_ls_matrix_type full
_refine_ls_number_parameters 117
_refine_ls_number_reflns 2069
_refine_ls_number_restraints 0
_refine_ls_restrained_S_all 1.100
_refine_ls_R_factor_all 0.0633
_refine_ls_R_factor_gt 0.0569
_refine_ls_shift/su_max 0.000
_refine_ls_shift/su_mean 0.000
_refine_ls_structure_factor_coef Fsqd
_refine_ls_weighting_details 'calc w=1/[\s^2^(Fo^2^)+(0.0847P)^2^+0.6273P] where P=(Fo^2^+2Fc^2^)/3'
_refine_ls_weighting_scheme calc
_refine_ls_wR_factor_gt 0.1569
_refine_ls_wR_factor_ref 0.1626
_reflns_number_gt 1805
_reflns_number_total 2069
_reflns_threshold_expression I>2\s(I)
_cod_data_source_file b903904j.txt
_cod_data_source_block ysh01
_cod_depositor_comments
;
The following automatic conversions were performed:
'_symmetry_cell_setting' value 'Monoclinic' changed to 'monoclinic'
according to '/home/saulius/struct/CIF-dictionaries/cif_core.dic'
dictionary named 'cif_core.dic' version 2.4.1 from 2010-06-29.

Automatic conversion script
Id: cif_fix_enum 1527 2010-12-29 10:47:43Z saulius 
;
_cod_original_sg_symbol_Hall -p_2yn
_cod_original_sg_symbol_H-M P21/n
_cod_database_code 7150671

loop_
_symmetry_equiv_pos_as_xyz
'x, y, z'
'-x+1/2, y+1/2, -z+1/2'
'-x, -y, -z'
'x-1/2, -y-1/2, z-1/2'

loop_
_atom_site_label
_atom_site_type_symbol
_atom_site_fract_x
_atom_site_fract_y
_atom_site_fract_z
_atom_site_U_iso_or_equiv
_atom_site_adp_type
_atom_site_occupancy
_atom_site_symmetry_multiplicity
_atom_site_calc_flag
_atom_site_refinement_flags
_atom_site_disorder_assembly
_atom_site_disorder_group
O1 O -0.10265(15) 0.37623(13) 0.15470(12) 0.0275(3) Uani 1 1 d . . .
O2 O 0.04952(16) 0.54124(11) 0.35938(12) 0.0242(3) Uani 1 1 d . . .
HO2 H 0.035(3) 0.572(3) 0.433(3) 0.050(8) Uiso 1 1 d . . .
N N -0.00032(16) 0.41359(12) 0.38114(13) 0.0182(3) Uani 1 1 d . . .
C1 C 0.16951(19) 0.31705(16) 0.22132(16) 0.0197(4) Uani 1 1 d . . .
H1 H 0.1576 0.2307 0.1908 0.024 Uiso 1 1 calc R . .
C2 C 0.3437(2) 0.35494(19) 0.22423(19) 0.0282(4) Uani 1 1 d . . .
H2A H 0.4101 0.2817 0.2233 0.034 Uiso 1 1 calc R . .
H2B H 0.3593 0.4063 0.1495 0.034 Uiso 1 1 calc R . .
C3 C 0.3826(2) 0.4275(2) 0.3490(2) 0.0324(5) Uiso 1 1 d . . .
H3A H 0.3541 0.5146 0.3369 0.039 Uiso 1 1 calc R . .
H3B H 0.4939 0.4218 0.3791 0.039 Uiso 1 1 calc R . .
C4 C 0.28325(19) 0.36471(16) 0.44570(17) 0.0213(4) Uani 1 1 d . . .
H4A H 0.2611 0.4229 0.5132 0.026 Uiso 1 1 calc R . .
H4B H 0.3382 0.2933 0.4863 0.026 Uiso 1 1 calc R . .
C5 C 0.12963(18) 0.32350(15) 0.36512(15) 0.0167(4) Uani 1 1 d . . .
C6 C 0.0582(2) 0.39965(17) 0.13357(17) 0.0247(4) Uani 1 1 d . . .
H6B H 0.0833 0.4866 0.1515 0.030 Uiso 1 1 calc R . .
H6C H 0.0719 0.3833 0.0432 0.030 Uiso 1 1 calc R . .
C7 C -0.13635(19) 0.38662(17) 0.28774(17) 0.0234(4) Uani 1 1 d . . .
H7 H -0.2141 0.4531 0.2929 0.028 Uiso 1 1 calc R . .
C8 C -0.20720(19) 0.26430(18) 0.32960(18) 0.0268(4) Uani 1 1 d . . .
H8A H -0.2965 0.2422 0.2678 0.032 Uiso 1 1 calc R . .
H8B H -0.2447 0.2753 0.4141 0.032 Uiso 1 1 calc R . .
C9 C -0.0865(2) 0.15873(17) 0.33730(18) 0.0237(4) Uani 1 1 d . . .
H9A H -0.0678 0.1342 0.2500 0.028 Uiso 1 1 calc R . .
H9B H -0.1279 0.0871 0.3795 0.028 Uiso 1 1 calc R . .
C10 C 0.06932(18) 0.19911(15) 0.41350(16) 0.0189(4) Uani 1 1 d . . .
H10A H 0.1479 0.1351 0.4056 0.023 Uiso 1 1 calc R . .
H10B H 0.0548 0.2068 0.5049 0.023 Uiso 1 1 calc R . .

loop_
_atom_site_aniso_label
_atom_site_aniso_U_11
_atom_site_aniso_U_22
_atom_site_aniso_U_33
_atom_site_aniso_U_23
_atom_site_aniso_U_13
_atom_site_aniso_U_12
O1 0.0240(6) 0.0381(8) 0.0186(6) -0.0051(5) -0.0064(5) 0.0060(5)
O2 0.0364(7) 0.0159(6) 0.0202(6) -0.0007(5) 0.0032(5) 0.0001(5)
N 0.0191(7) 0.0159(7) 0.0187(7) -0.0017(5) -0.0020(5) 0.0014(5)
C1 0.0198(8) 0.0213(8) 0.0178(8) -0.0007(6) 0.0014(6) 0.0008(6)
C2 0.0219(9) 0.0329(10) 0.0306(10) 0.0032(7) 0.0069(7) -0.0016(7)
C4 0.0177(8) 0.0228(8) 0.0220(8) 0.0014(6) -0.0049(6) -0.0022(6)
C5 0.0157(7) 0.0179(8) 0.0159(7) -0.0002(6) -0.0013(6) 0.0006(6)
C6 0.0297(9) 0.0279(9) 0.0156(8) 0.0001(6) -0.0008(6) 0.0040(7)
C7 0.0179(8) 0.0298(9) 0.0210(8) -0.0051(7) -0.0039(6) 0.0072(7)
C8 0.0141(7) 0.0354(10) 0.0299(9) -0.0086(7) -0.0012(6) -0.0014(7)
C9 0.0194(8) 0.0227(8) 0.0286(9) -0.0048(7) 0.0015(6) -0.0052(6)
C10 0.0168(7) 0.0182(8) 0.0213(8) 0.0007(6) 0.0005(6) -0.0001(6)

loop_
_atom_type_symbol
_atom_type_description
_atom_type_scat_dispersion_real
_atom_type_scat_dispersion_imag
_atom_type_scat_source
C C 0.0033 0.0016 'International Tables Vol C Tables 4.2.6.8 and 6.1.1.4'
H H 0.0000 0.0000 'International Tables Vol C Tables 4.2.6.8 and 6.1.1.4'
N N 0.0061 0.0033 'International Tables Vol C Tables 4.2.6.8 and 6.1.1.4'
O O 0.0106 0.0060 'International Tables Vol C Tables 4.2.6.8 and 6.1.1.4'

loop_
_geom_angle_atom_site_label_1
_geom_angle_atom_site_label_2
_geom_angle_atom_site_label_3
_geom_angle
_geom_angle_site_symmetry_1
_geom_angle_site_symmetry_3
_geom_angle_publ_flag
C6 O1 C7 115.27(13) . . ?
N O2 HO2 99(2) . . ?
C7 N O2 108.04(12) . . ?
C7 N C5 110.32(12) . . ?
O2 N C5 110.86(12) . . ?
C6 C1 C2 113.41(15) . . ?
C6 C1 C5 110.66(13) . . ?
C2 C1 C5 106.35(13) . . ?
C6 C1 H1 108.8 . . ?
C2 C1 H1 108.8 . . ?
C5 C1 H1 108.8 . . ?
C3 C2 C1 105.87(15) . . ?
C3 C2 H2A 110.6 . . ?
C1 C2 H2A 110.6 . . ?
C3 C2 H2B 110.6 . . ?
C1 C2 H2B 110.6 . . ?
H2A C2 H2B 108.7 . . ?
C2 C3 C4 104.15(16) . . ?
C2 C3 H3A 110.9 . . ?
C4 C3 H3A 110.9 . . ?
C2 C3 H3B 110.9 . . ?
C4 C3 H3B 110.9 . . ?
H3A C3 H3B 108.9 . . ?
C3 C4 C5 105.87(14) . . ?
C3 C4 H4A 110.6 . . ?
C5 C4 H4A 110.6 . . ?
C3 C4 H4B 110.6 . . ?
C5 C4 H4B 110.6 . . ?
H4A C4 H4B 108.7 . . ?
N C5 C10 104.19(12) . . ?
N C5 C4 110.75(13) . . ?
C10 C5 C4 111.75(13) . . ?
N C5 C1 112.12(12) . . ?
C10 C5 C1 112.84(13) . . ?
C4 C5 C1 105.34(13) . . ?
O1 C6 C1 110.67(14) . . ?
O1 C6 H6B 109.5 . . ?
C1 C6 H6B 109.5 . . ?
O1 C6 H6C 109.5 . . ?
C1 C6 H6C 109.5 . . ?
H6B C6 H6C 108.1 . . ?
O1 C7 N 114.78(14) . . ?
O1 C7 C8 109.35(14) . . ?
N C7 C8 107.18(14) . . ?
O1 C7 H7 108.5 . . ?
N C7 H7 108.5 . . ?
C8 C7 H7 108.5 . . ?
C7 C8 C9 111.36(14) . . ?
C7 C8 H8A 109.4 . . ?
C9 C8 H8A 109.4 . . ?
C7 C8 H8B 109.4 . . ?
C9 C8 H8B 109.4 . . ?
H8A C8 H8B 108.0 . . ?
C8 C9 C10 111.17(14) . . ?
C8 C9 H9A 109.4 . . ?
C10 C9 H9A 109.4 . . ?
C8 C9 H9B 109.4 . . ?
C10 C9 H9B 109.4 . . ?
H9A C9 H9B 108.0 . . ?
C9 C10 C5 112.48(13) . . ?
C9 C10 H10A 109.1 . . ?
C5 C10 H10A 109.1 . . ?
C9 C10 H10B 109.1 . . ?
C5 C10 H10B 109.1 . . ?
H10A C10 H10B 107.8 . . ?

loop_
_geom_bond_atom_site_label_1
_geom_bond_atom_site_label_2
_geom_bond_distance
_geom_bond_site_symmetry_2
_geom_bond_publ_flag
O1 C6 1.438(2) . ?
O1 C7 1.440(2) . ?
O2 N 1.4587(18) . ?
O2 HO2 0.85(3) . ?
N C7 1.456(2) . ?
N C5 1.495(2) . ?
C1 C6 1.524(2) . ?
C1 C2 1.541(2) . ?
C1 C5 1.563(2) . ?
C1 H1 0.9800 . ?
C2 C3 1.512(3) . ?
C2 H2A 0.9700 . ?
C2 H2B 0.9700 . ?
C3 C4 1.537(3) . ?
C3 H3A 0.9700 . ?
C3 H3B 0.9700 . ?
C4 C5 1.541(2) . ?
C4 H4A 0.9700 . ?
C4 H4B 0.9700 . ?
C5 C10 1.534(2) . ?
C6 H6B 0.9700 . ?
C6 H6C 0.9700 . ?
C7 C8 1.528(3) . ?
C7 H7 0.9800 . ?
C8 C9 1.529(2) . ?
C8 H8A 0.9700 . ?
C8 H8B 0.9700 . ?
C9 C10 1.533(2) . ?
C9 H9A 0.9700 . ?
C9 H9B 0.9700 . ?
C10 H10A 0.9700 . ?
C10 H10B 0.9700 . ?

loop_
_geom_hbond_atom_site_label_D
_geom_hbond_atom_site_label_H
_geom_hbond_atom_site_label_A
_geom_hbond_distance_DH
_geom_hbond_distance_HA
_geom_hbond_distance_DA
_geom_hbond_angle_DHA
_geom_hbond_site_symmetry_A
O2 HO2 N 0.85(3) 1.98(3) 2.8030(19) 162(3) 3_566
